data_7159142
loop_
_publ_author_name
'Tao, Qiaoqiao'
'Sang, Yining'
'Han, Tao'
'Zhou, Hongling'
'Zhang, Peng'
'Cai, Xiaofeng'

_publ_section_title
;
 20-<i>nor</i>-Isopimarane and isopimarane diterpenoids produced by
 <i>Aspergillus</i> sp. WT03.
;
_journal_issue 9
_journal_name_full 'Organic &amp; biomolecular chemistry'
_journal_page_first 1895
_journal_page_last 1902
_journal_paper_doi 10.1039/d3ob00005b
_journal_volume 21
_journal_year 2023
_chemical_absolute_configuration ad
_chemical_formula_moiety 'C20 H28 O2'
_chemical_formula_sum 'C20 H28 O2'
_chemical_formula_weight 300.42
_space_group_crystal_system orthorhombic
_space_group_IT_number 19
_space_group_name_Hall 'P 2ac 2ab'
_space_group_name_H-M_alt 'P 21 21 21'
_atom_sites_solution_hydrogens geom
_atom_sites_solution_primary dual
_audit_creation_date 2022-05-13
_audit_creation_method
;
Olex2 1.5
(compiled 2021.12.09 svn.r5202d8cf for OlexSys, GUI svn.r6439)
;
_audit_update_record
;
2022-07-23 deposited with the CCDC.	2023-02-01 downloaded from the CCDC.
;
_cell_angle_alpha 90
_cell_angle_beta 90
_cell_angle_gamma 90
_cell_formula_units_Z 4
_cell_length_a 7.42770(10)
_cell_length_b 10.91190(10)
_cell_length_c 20.6052(2)
_cell_measurement_reflns_used 14372
_cell_measurement_temperature 100.00(10)
_cell_measurement_theta_max 73.6960
_cell_measurement_theta_min 4.0410
_cell_volume 1670.06(3)
_computing_cell_refinement 'CrysAlisPro 1.171.39.28b (Rigaku OD, 2015)'
_computing_data_collection 'CrysAlisPro 1.171.39.28b (Rigaku OD, 2015)'
_computing_data_reduction 'CrysAlisPro 1.171.39.28b (Rigaku OD, 2015)'
_computing_molecular_graphics 'Olex2 1.5 (Dolomanov et al., 2009)'
_computing_publication_material 'Olex2 1.5 (Dolomanov et al., 2009)'
_computing_structure_refinement 'SHELXL 2019/2 (Sheldrick, 2015)'
_computing_structure_solution 'SHELXT 2014/5 (Sheldrick, 2014)'
_diffrn_ambient_environment N~2~
_diffrn_ambient_temperature 100.00(10)
_diffrn_detector 'CCD plate'
_diffrn_measured_fraction_theta_full 1.000
_diffrn_measured_fraction_theta_max 0.989
_diffrn_measurement_details
;
List of Runs (angles in degrees, time in seconds):

  # Type    Start    End  Width  t~exp~   \w     \q     \k     \f   Frames
#--------------------------------------------------------------------------
  1  \w    -33.00  30.00   0.50    0.50    --    0.00 -82.00  60.00  126
  2  \w     59.00  86.00   0.50    0.50    --    0.00  38.00  60.00   54
  3  \w    -30.00   7.00   0.50    0.50    --    0.00 -82.00 120.00   74
  4  \w      2.00  28.00   0.50    0.50    --    0.00 -82.00-150.00   52
  5  \w    -33.00  28.00   0.50    0.50    --    0.00 -82.00 -60.00  122
  6  \w    -13.00  53.00   0.50    0.50    --    0.00  38.00  60.00  132
  7  \w     81.00 184.00   0.50    0.50    --   95.20  30.00-150.00  206
  8  \w     31.00  91.00   0.50    0.50    --   95.20 -82.00-120.00  120
  9  \w     81.00 156.00   0.50    0.50    --   95.20  30.00 150.00  150
 10  \w     12.00  47.00   0.50    0.50    --   95.20 -45.00 -90.00   70
 11  \w     81.00 115.00   0.50    0.50    --   95.20 -45.00 -90.00   68
 12  \w    114.00 183.00   0.50    0.50    --   95.20  30.00  90.00  138
 13  \w     12.00  38.00   0.50    0.50    --   95.20 -61.00 120.00   52
 14  \w     73.00 173.00   0.50    0.50    --   95.20  61.00   0.00  200
 15  \w     69.00 118.00   0.50    0.50    --   95.20 -82.00 -90.00   98
 16  \w     99.00 185.00   0.50    0.50    --   95.20  77.00 -30.00  172
 17  \w     11.00  80.00   0.50    0.50    --   95.20 -30.00 -60.00  138
 18  \w     82.00 115.00   0.50    0.50    --   95.20  61.00 -30.00   66
 19  \w     45.00  84.00   0.50    0.50    --   95.20 -82.00  60.00   78
 20  \w      6.00  70.00   0.50    0.50    --   95.20 -45.00  30.00  128
 21  \w     67.00 103.00   0.50    0.50    --   95.20 -61.00 120.00   72
 22  \w     96.00 124.00   0.50    0.50    --   95.20  82.00-180.00   56
 23  \w      9.00 107.00   0.50    0.50    --   95.20 -61.00-120.00  196
;
_diffrn_measurement_device 'four-circle diffractometer'
_diffrn_measurement_device_type 'XtaLAB AFC12 (RINC): Kappa single'
_diffrn_measurement_method '\w scans'
_diffrn_orient_matrix_type 'CrysAlisPro convention (1999,Acta A55,543-557)'
_diffrn_orient_matrix_UB_11 -0.0949825000
_diffrn_orient_matrix_UB_12 -0.1232742000
_diffrn_orient_matrix_UB_13 0.0125770000
_diffrn_orient_matrix_UB_21 -0.0317339000
_diffrn_orient_matrix_UB_22 0.0372776000
_diffrn_orient_matrix_UB_23 0.0711833000
_diffrn_orient_matrix_UB_31 -0.1816021000
_diffrn_orient_matrix_UB_32 0.0580037000
_diffrn_orient_matrix_UB_33 -0.0189945000
_diffrn_radiation_monochromator graphite
_diffrn_radiation_probe x-ray
_diffrn_radiation_type 'Cu K\a'
_diffrn_radiation_wavelength 1.54184
_diffrn_reflns_av_R_equivalents 0.0246
_diffrn_reflns_av_unetI/netI 0.0141
_diffrn_reflns_Laue_measured_fraction_full 1.000
_diffrn_reflns_Laue_measured_fraction_max 0.989
_diffrn_reflns_limit_h_max 8
_diffrn_reflns_limit_h_min -9
_diffrn_reflns_limit_k_max 13
_diffrn_reflns_limit_k_min -13
_diffrn_reflns_limit_l_max 24
_diffrn_reflns_limit_l_min -25
_diffrn_reflns_number 16298
_diffrn_reflns_point_group_measured_fraction_full 1.000
_diffrn_reflns_point_group_measured_fraction_max 0.981
_diffrn_reflns_theta_full 67.684
_diffrn_reflns_theta_max 73.911
_diffrn_reflns_theta_min 4.291
_diffrn_source 'fine-focus sealed X-ray tube'
_diffrn_source_type 'Enhance (Cu) X-ray Source'
_exptl_absorpt_coefficient_mu 0.581
_exptl_absorpt_correction_T_max 1.00000
_exptl_absorpt_correction_T_min 0.80225
_exptl_absorpt_correction_type multi-scan
_exptl_absorpt_process_details
;
CrysAlisPro 1.171.39.28b (Rigaku Oxford Diffraction, 2015)
Empirical absorption correction using spherical harmonics,
 implemented in SCALE3 ABSPACK scaling algorithm.
;
_exptl_crystal_colour 'clear colourless'
_exptl_crystal_colour_lustre clear
_exptl_crystal_colour_primary colourless
_exptl_crystal_density_diffrn 1.195
_exptl_crystal_description block
_exptl_crystal_F_000 656
_exptl_crystal_size_max 0.35
_exptl_crystal_size_mid 0.25
_exptl_crystal_size_min 0.15
_refine_diff_density_max 0.235
_refine_diff_density_min -0.154
_refine_diff_density_rms 0.034
_refine_ls_abs_structure_details
;
 Flack x determined using 1364 quotients [(I+)-(I-)]/[(I+)+(I-)]
 (Parsons, Flack and Wagner, Acta Cryst. B69 (2013) 249-259).
;
_refine_ls_abs_structure_Flack -0.20(7)
_refine_ls_extinction_coef 0.0052(6)
_refine_ls_extinction_expression Fc^*^=kFc[1+0.001xFc^2^\l^3^/sin(2\q)]^-1/4^
_refine_ls_extinction_method 'SHELXL-2019/2 (Sheldrick 2019)'
_refine_ls_goodness_of_fit_ref 1.065
_refine_ls_hydrogen_treatment constr
_refine_ls_matrix_type full
_refine_ls_number_parameters 205
_refine_ls_number_reflns 3334
_refine_ls_number_restraints 0
_refine_ls_restrained_S_all 1.065
_refine_ls_R_factor_all 0.0304
_refine_ls_R_factor_gt 0.0301
_refine_ls_shift/su_max 0.000
_refine_ls_shift/su_mean 0.000
_refine_ls_structure_factor_coef Fsqd
_refine_ls_weighting_details 'w=1/[\s^2^(Fo^2^)+(0.0439P)^2^+0.4353P] where P=(Fo^2^+2Fc^2^)/3'
_refine_ls_weighting_scheme calc
_refine_ls_wR_factor_gt 0.0824
_refine_ls_wR_factor_ref 0.0826
_reflns_Friedel_coverage 0.711
_reflns_Friedel_fraction_full 1.000
_reflns_Friedel_fraction_max 0.969
_reflns_number_gt 3297
_reflns_number_total 3334
_reflns_threshold_expression 'I > 2\s(I)'
_cod_data_source_file d3ob00005b2.cif
_cod_data_source_block 20220513_syd-18-2
_cod_depositor_comments 'Adding full bibliography for 7159141--7159143.cif.'
_cod_database_code 7159142
_shelx_shelxl_version_number 2019/2
_shelx_space_group_comment
;
The symmetry employed for this shelxl refinement is uniquely defined
by the following loop, which should always be used as a source of
symmetry information in preference to the above space-group names.
They are only intended as comments.
;
_shelx_estimated_absorpt_t_max 0.918
_shelx_estimated_absorpt_t_min 0.823
_olex2_refinement_description
;
1. Fixed Uiso
 At 1.2 times of:
  All C(H) groups, All C(H,H) groups
 At 1.5 times of:
  All C(H,H,H) groups, All O(H) groups
2.a Ternary CH refined with riding coordinates:
 C007(H007)
2.b Secondary CH2 refined with riding coordinates:
 C00B(H00A,H00B), C00D(H00C,H00D), C00G(H00I,H00J), C00H(H00K,H00L), C00K(H00S,
 H00T)
2.c Aromatic/amide H refined with riding coordinates:
 C009(H009), C00E(H00E)
2.d X=CH2 refined with riding coordinates:
 C00M(H00X,H00Y)
2.e Idealised Me refined as rotating group:
 C00F(H00F,H00G,H00H), C00I(H00M,H00N,H00O), C00J(H00P,H00Q,H00R), C00L(H00U,
 H00V,H00W)
2.f Idealised tetrahedral OH refined as rotating group:
 O002(H002)
;
_olex2_submission_special_instructions 'No special instructions were received'
_oxdiff_exptl_absorpt_empirical_details
;
Empirical correction (ABSPACK) includes:
- Absorption correction using spherical harmonics
- Frame scaling
;
_oxdiff_exptl_absorpt_empirical_full_max 2.614
_oxdiff_exptl_absorpt_empirical_full_min 0.397

loop_
_space_group_symop_operation_xyz
'x, y, z'
'-x+1/2, -y, z+1/2'
'-x, y+1/2, -z+1/2'
'x+1/2, -y+1/2, -z'

loop_
_atom_site_label
_atom_site_type_symbol
_atom_site_fract_x
_atom_site_fract_y
_atom_site_fract_z
_atom_site_U_iso_or_equiv
_atom_site_adp_type
_atom_site_occupancy
_atom_site_site_symmetry_order
_atom_site_calc_flag
_atom_site_refinement_flags_posn
_atom_site_refinement_flags_adp
_atom_site_refinement_flags_occupancy
_atom_site_disorder_assembly
_atom_site_disorder_group
O001 O 0.64696(16) 0.61137(11) 0.54443(5) 0.0184(3) Uani 1 1 d . . . . .
O002 O 0.34522(16) 0.68233(11) 0.46342(6) 0.0222(3) Uani 1 1 d . . . . .
H002 H 0.279014 0.742091 0.459885 0.033 Uiso 1 1 calc R U . . .
C003 C 0.6077(2) 0.76836(15) 0.31861(7) 0.0168(3) Uani 1 1 d . . . . .
C004 C 0.7569(2) 0.69137(15) 0.32640(8) 0.0173(3) Uani 1 1 d . . . . .
C005 C 0.7708(2) 0.61765(15) 0.38304(8) 0.0169(3) Uani 1 1 d . . . . .
C006 C 0.6308(2) 0.61403(15) 0.42825(7) 0.0156(3) Uani 1 1 d . . . . .
C007 C 0.6300(2) 0.53296(14) 0.48803(7) 0.0166(3) Uani 1 1 d . . . . .
H007 H 0.513378 0.491196 0.490297 0.020 Uiso 1 1 calc R U . . .
C008 C 0.4806(2) 0.68993(15) 0.41873(8) 0.0171(3) Uani 1 1 d . . . . .
C009 C 0.4722(2) 0.76713(15) 0.36553(8) 0.0184(3) Uani 1 1 d . . . . .
H009 H 0.374038 0.819337 0.360940 0.022 Uiso 1 1 calc R U . . .
C00A C 0.5893(2) 0.85754(15) 0.26122(8) 0.0199(4) Uani 1 1 d . . . . .
C00B C 0.9025(3) 0.68193(16) 0.27478(8) 0.0223(4) Uani 1 1 d . . . . .
H00A H 0.889485 0.604330 0.252299 0.027 Uiso 1 1 calc R U . . .
H00B H 1.019235 0.681966 0.295888 0.027 Uiso 1 1 calc R U . . .
C00C C 0.7792(2) 0.43492(15) 0.48776(8) 0.0205(4) Uani 1 1 d . . . . .
C00D C 0.9396(2) 0.54341(16) 0.39536(8) 0.0216(4) Uani 1 1 d . . . . .
H00C H 1.043901 0.593826 0.385923 0.026 Uiso 1 1 calc R U . . .
H00D H 0.941516 0.474116 0.365874 0.026 Uiso 1 1 calc R U . . .
C00E C 0.7232(3) 0.33598(16) 0.43974(9) 0.0245(4) Uani 1 1 d . . . . .
H00E H 0.638174 0.357866 0.408716 0.029 Uiso 1 1 calc R U . . .
C00F C 0.5131(2) 0.59190(17) 0.59313(9) 0.0243(4) Uani 1 1 d . . . . .
H00F H 0.395714 0.602443 0.574483 0.036 Uiso 1 1 calc R U . . .
H00G H 0.529638 0.649941 0.627635 0.036 Uiso 1 1 calc R U . . .
H00H H 0.524124 0.510237 0.610000 0.036 Uiso 1 1 calc R U . . .
C00G C 0.9537(2) 0.49624(16) 0.46495(9) 0.0226(4) Uani 1 1 d . . . . .
H00I H 0.981764 0.564156 0.493590 0.027 Uiso 1 1 calc R U . . .
H00J H 1.051649 0.437647 0.467697 0.027 Uiso 1 1 calc R U . . .
C00H C 0.8976(3) 0.78571(18) 0.22483(9) 0.0266(4) Uani 1 1 d . . . . .
H00K H 0.952279 0.858495 0.243326 0.032 Uiso 1 1 calc R U . . .
H00L H 0.967288 0.762182 0.187015 0.032 Uiso 1 1 calc R U . . .
C00I C 0.8048(3) 0.37981(18) 0.55538(9) 0.0269(4) Uani 1 1 d . . . . .
H00M H 0.838909 0.443218 0.585243 0.040 Uiso 1 1 calc R U . . .
H00N H 0.897391 0.318530 0.553877 0.040 Uiso 1 1 calc R U . . .
H00O H 0.693994 0.343104 0.569472 0.040 Uiso 1 1 calc R U . . .
C00J C 0.3937(3) 0.86639(19) 0.23715(9) 0.0286(4) Uani 1 1 d . . . . .
H00P H 0.352452 0.786607 0.224325 0.043 Uiso 1 1 calc R U . . .
H00Q H 0.387977 0.920999 0.200678 0.043 Uiso 1 1 calc R U . . .
H00R H 0.318640 0.897081 0.271411 0.043 Uiso 1 1 calc R U . . .
C00K C 0.7061(3) 0.81457(18) 0.20435(9) 0.0260(4) Uani 1 1 d . . . . .
H00S H 0.652572 0.741906 0.185315 0.031 Uiso 1 1 calc R U . . .
H00T H 0.708321 0.877971 0.171366 0.031 Uiso 1 1 calc R U . . .
C00L C 0.6453(3) 0.98663(16) 0.28358(9) 0.0272(4) Uani 1 1 d . . . . .
H00U H 0.568096 1.012770 0.318276 0.041 Uiso 1 1 calc R U . . .
H00V H 0.635045 1.042767 0.247894 0.041 Uiso 1 1 calc R U . . .
H00W H 0.767730 0.984865 0.298495 0.041 Uiso 1 1 calc R U . . .
C00M C 0.7828(3) 0.22343(19) 0.43775(12) 0.0356(5) Uani 1 1 d . . . . .
H00X H 0.867981 0.197114 0.467749 0.043 Uiso 1 1 calc R U . . .
H00Y H 0.739981 0.169595 0.406349 0.043 Uiso 1 1 calc R U . . .

loop_
_atom_site_aniso_label
_atom_site_aniso_U_11
_atom_site_aniso_U_22
_atom_site_aniso_U_33
_atom_site_aniso_U_23
_atom_site_aniso_U_13
_atom_site_aniso_U_12
O001 0.0208(6) 0.0202(5) 0.0142(5) -0.0020(4) 0.0021(4) -0.0038(5)
O002 0.0200(6) 0.0234(6) 0.0231(6) 0.0059(5) 0.0068(5) 0.0064(5)
C003 0.0217(8) 0.0150(7) 0.0138(7) -0.0011(6) -0.0012(6) -0.0011(6)
C004 0.0188(8) 0.0169(7) 0.0161(7) -0.0021(6) 0.0013(6) -0.0025(6)
C005 0.0178(8) 0.0148(7) 0.0179(7) -0.0014(6) -0.0007(6) -0.0008(7)
C006 0.0180(7) 0.0145(7) 0.0144(7) -0.0014(6) -0.0012(6) -0.0010(6)
C007 0.0182(8) 0.0161(7) 0.0153(7) 0.0001(6) -0.0014(6) -0.0017(6)
C008 0.0190(8) 0.0172(8) 0.0151(7) -0.0010(6) 0.0010(6) -0.0007(6)
C009 0.0189(8) 0.0177(7) 0.0187(8) 0.0011(6) -0.0004(7) 0.0032(7)
C00A 0.0251(9) 0.0194(8) 0.0153(7) 0.0027(6) 0.0002(6) 0.0003(7)
C00B 0.0247(9) 0.0218(8) 0.0206(8) -0.0004(7) 0.0060(7) 0.0009(7)
C00C 0.0237(8) 0.0196(7) 0.0181(8) 0.0015(7) -0.0017(7) 0.0029(7)
C00D 0.0192(8) 0.0225(9) 0.0232(8) 0.0009(7) 0.0033(7) 0.0025(7)
C00E 0.0291(9) 0.0218(8) 0.0227(9) 0.0006(7) -0.0008(7) 0.0027(7)
C00F 0.0246(9) 0.0294(9) 0.0188(8) 0.0015(7) 0.0049(7) -0.0006(7)
C00G 0.0189(8) 0.0249(9) 0.0240(8) 0.0015(7) -0.0017(7) 0.0042(7)
C00H 0.0276(9) 0.0314(9) 0.0209(8) 0.0035(7) 0.0081(7) -0.0001(8)
C00I 0.0283(9) 0.0295(9) 0.0229(9) 0.0074(7) -0.0014(7) 0.0071(8)
C00J 0.0308(10) 0.0340(10) 0.0211(8) 0.0082(7) -0.0054(7) 0.0017(8)
C00K 0.0331(10) 0.0273(9) 0.0177(8) 0.0019(7) 0.0025(7) -0.0010(8)
C00L 0.0383(10) 0.0201(8) 0.0233(9) 0.0028(7) -0.0019(8) -0.0018(8)
C00M 0.0309(10) 0.0245(9) 0.0515(13) -0.0080(9) -0.0057(10) 0.0041(8)

loop_
_atom_type_symbol
_atom_type_description
_atom_type_scat_dispersion_real
_atom_type_scat_dispersion_imag
_atom_type_scat_source
C C 0.0181 0.0091 'International Tables Vol C Tables 4.2.6.8 and 6.1.1.4'
H H 0.0000 0.0000 'International Tables Vol C Tables 4.2.6.8 and 6.1.1.4'
O O 0.0492 0.0322 'International Tables Vol C Tables 4.2.6.8 and 6.1.1.4'

loop_
_geom_angle_atom_site_label_1
_geom_angle_atom_site_label_2
_geom_angle_atom_site_label_3
_geom_angle
_geom_angle_site_symmetry_1
_geom_angle_site_symmetry_3
_geom_angle_publ_flag
C00F O001 C007 114.53(12) . . ?
C008 O002 H002 109.5 . . ?
C004 C003 C00A 122.57(15) . . ?
C009 C003 C004 119.06(15) . . ?
C009 C003 C00A 118.35(15) . . ?
C003 C004 C005 119.45(14) . . ?
C003 C004 C00B 121.57(15) . . ?
C005 C004 C00B 118.96(14) . . ?
C004 C005 C00D 120.06(14) . . ?
C006 C005 C004 120.62(15) . . ?
C006 C005 C00D 119.31(14) . . ?
C005 C006 C007 124.13(14) . . ?
C005 C006 C008 118.82(14) . . ?
C008 C006 C007 117.05(14) . . ?
O001 C007 C006 107.86(12) . . ?
O001 C007 H007 108.3 . . ?
O001 C007 C00C 110.52(13) . . ?
C006 C007 H007 108.3 . . ?
C006 C007 C00C 113.54(13) . . ?
C00C C007 H007 108.3 . . ?
O002 C008 C006 117.09(14) . . ?
O002 C008 C009 122.52(15) . . ?
C009 C008 C006 120.39(15) . . ?
C003 C009 H009 119.3 . . ?
C008 C009 C003 121.46(15) . . ?
C008 C009 H009 119.3 . . ?
C003 C00A C00J 111.82(14) . . ?
C003 C00A C00L 108.97(13) . . ?
C00J C00A C00L 107.11(15) . . ?
C00K C00A C003 110.15(14) . . ?
C00K C00A C00J 107.91(14) . . ?
C00K C00A C00L 110.86(15) . . ?
C004 C00B H00A 108.8 . . ?
C004 C00B H00B 108.8 . . ?
C004 C00B C00H 113.79(15) . . ?
H00A C00B H00B 107.7 . . ?
C00H C00B H00A 108.8 . . ?
C00H C00B H00B 108.8 . . ?
C00E C00C C007 107.36(14) . . ?
C00E C00C C00G 109.95(14) . . ?
C00E C00C C00I 110.32(14) . . ?
C00G C00C C007 107.85(13) . . ?
C00I C00C C007 111.04(14) . . ?
C00I C00C C00G 110.25(15) . . ?
C005 C00D H00C 108.9 . . ?
C005 C00D H00D 108.9 . . ?
C005 C00D C00G 113.25(14) . . ?
H00C C00D H00D 107.7 . . ?
C00G C00D H00C 108.9 . . ?
C00G C00D H00D 108.9 . . ?
C00C C00E H00E 116.8 . . ?
C00M C00E C00C 126.50(18) . . ?
C00M C00E H00E 116.8 . . ?
O001 C00F H00F 109.5 . . ?
O001 C00F H00G 109.5 . . ?
O001 C00F H00H 109.5 . . ?
H00F C00F H00G 109.5 . . ?
H00F C00F H00H 109.5 . . ?
H00G C00F H00H 109.5 . . ?
C00C C00G H00I 109.2 . . ?
C00C C00G H00J 109.2 . . ?
C00D C00G C00C 112.14(15) . . ?
C00D C00G H00I 109.2 . . ?
C00D C00G H00J 109.2 . . ?
H00I C00G H00J 107.9 . . ?
C00B C00H H00K 109.4 . . ?
C00B C00H H00L 109.4 . . ?
H00K C00H H00L 108.0 . . ?
C00K C00H C00B 111.28(15) . . ?
C00K C00H H00K 109.4 . . ?
C00K C00H H00L 109.4 . . ?
C00C C00I H00M 109.5 . . ?
C00C C00I H00N 109.5 . . ?
C00C C00I H00O 109.5 . . ?
H00M C00I H00N 109.5 . . ?
H00M C00I H00O 109.5 . . ?
H00N C00I H00O 109.5 . . ?
C00A C00J H00P 109.5 . . ?
C00A C00J H00Q 109.5 . . ?
C00A C00J H00R 109.5 . . ?
H00P C00J H00Q 109.5 . . ?
H00P C00J H00R 109.5 . . ?
H00Q C00J H00R 109.5 . . ?
C00A C00K H00S 109.1 . . ?
C00A C00K H00T 109.1 . . ?
C00H C00K C00A 112.45(15) . . ?
C00H C00K H00S 109.1 . . ?
C00H C00K H00T 109.1 . . ?
H00S C00K H00T 107.8 . . ?
C00A C00L H00U 109.5 . . ?
C00A C00L H00V 109.5 . . ?
C00A C00L H00W 109.5 . . ?
H00U C00L H00V 109.5 . . ?
H00U C00L H00W 109.5 . . ?
H00V C00L H00W 109.5 . . ?
C00E C00M H00X 120.0 . . ?
C00E C00M H00Y 120.0 . . ?
H00X C00M H00Y 120.0 . . ?

loop_
_geom_bond_atom_site_label_1
_geom_bond_atom_site_label_2
_geom_bond_distance
_geom_bond_site_symmetry_2
_geom_bond_publ_flag
O001 C007 1.4487(18) . ?
O001 C00F 1.428(2) . ?
O002 H002 0.8200 . ?
O002 C008 1.3660(19) . ?
C003 C004 1.400(2) . ?
C003 C009 1.396(2) . ?
C003 C00A 1.537(2) . ?
C004 C005 1.421(2) . ?
C004 C00B 1.521(2) . ?
C005 C006 1.397(2) . ?
C005 C00D 1.514(2) . ?
C006 C007 1.517(2) . ?
C006 C008 1.403(2) . ?
C007 H007 0.9800 . ?
C007 C00C 1.540(2) . ?
C008 C009 1.384(2) . ?
C009 H009 0.9300 . ?
C00A C00J 1.538(2) . ?
C00A C00K 1.532(2) . ?
C00A C00L 1.539(2) . ?
C00B H00A 0.9700 . ?
C00B H00B 0.9700 . ?
C00B C00H 1.531(2) . ?
C00C C00E 1.522(2) . ?
C00C C00G 1.533(2) . ?
C00C C00I 1.529(2) . ?
C00D H00C 0.9700 . ?
C00D H00D 0.9700 . ?
C00D C00G 1.527(2) . ?
C00E H00E 0.9300 . ?
C00E C00M 1.306(3) . ?
C00F H00F 0.9600 . ?
C00F H00G 0.9600 . ?
C00F H00H 0.9600 . ?
C00G H00I 0.9700 . ?
C00G H00J 0.9700 . ?
C00H H00K 0.9700 . ?
C00H H00L 0.9700 . ?
C00H C00K 1.517(3) . ?
C00I H00M 0.9600 . ?
C00I H00N 0.9600 . ?
C00I H00O 0.9600 . ?
C00J H00P 0.9600 . ?
C00J H00Q 0.9600 . ?
C00J H00R 0.9600 . ?
C00K H00S 0.9700 . ?
C00K H00T 0.9700 . ?
C00L H00U 0.9600 . ?
C00L H00V 0.9600 . ?
C00L H00W 0.9600 . ?
C00M H00X 0.9300 . ?
C00M H00Y 0.9300 . ?

loop_
_geom_torsion_atom_site_label_1
_geom_torsion_atom_site_label_2
_geom_torsion_atom_site_label_3
_geom_torsion_atom_site_label_4
_geom_torsion
_geom_torsion_site_symmetry_1
_geom_torsion_site_symmetry_2
_geom_torsion_site_symmetry_3
_geom_torsion_site_symmetry_4
_geom_torsion_publ_flag
O001 C007 C00C C00E 164.05(13) . . . . ?
O001 C007 C00C C00G -77.51(16) . . . . ?
O001 C007 C00C C00I 43.38(19) . . . . ?
O002 C008 C009 C003 -176.40(15) . . . . ?
C003 C004 C005 C006 5.1(2) . . . . ?
C003 C004 C005 C00D -173.99(15) . . . . ?
C003 C004 C00B C00H 15.5(2) . . . . ?
C003 C00A C00K C00H -49.8(2) . . . . ?
C004 C003 C009 C008 -1.2(2) . . . . ?
C004 C003 C00A C00J 142.68(16) . . . . ?
C004 C003 C00A C00K 22.7(2) . . . . ?
C004 C003 C00A C00L -99.11(18) . . . . ?
C004 C005 C006 C007 176.59(14) . . . . ?
C004 C005 C006 C008 -3.7(2) . . . . ?
C004 C005 C00D C00G 165.28(15) . . . . ?
C004 C00B C00H C00K -42.1(2) . . . . ?
C005 C004 C00B C00H -166.14(15) . . . . ?
C005 C006 C007 O001 110.94(16) . . . . ?
C005 C006 C007 C00C -11.9(2) . . . . ?
C005 C006 C008 O002 178.96(14) . . . . ?
C005 C006 C008 C009 -0.2(2) . . . . ?
C005 C00D C00G C00C 48.5(2) . . . . ?
C006 C005 C00D C00G -13.9(2) . . . . ?
C006 C007 C00C C00E -74.60(17) . . . . ?
C006 C007 C00C C00G 43.84(18) . . . . ?
C006 C007 C00C C00I 164.74(14) . . . . ?
C006 C008 C009 C003 2.7(2) . . . . ?
C007 C006 C008 O002 -1.3(2) . . . . ?
C007 C006 C008 C009 179.53(14) . . . . ?
C007 C00C C00E C00M -159.6(2) . . . . ?
C007 C00C C00G C00D -63.33(17) . . . . ?
C008 C006 C007 O001 -68.77(17) . . . . ?
C008 C006 C007 C00C 168.40(14) . . . . ?
C009 C003 C004 C005 -2.6(2) . . . . ?
C009 C003 C004 C00B 175.69(15) . . . . ?
C009 C003 C00A C00J -39.1(2) . . . . ?
C009 C003 C00A C00K -159.12(15) . . . . ?
C009 C003 C00A C00L 79.1(2) . . . . ?
C00A C003 C004 C005 175.54(15) . . . . ?
C00A C003 C004 C00B -6.1(2) . . . . ?
C00A C003 C009 C008 -179.49(15) . . . . ?
C00B C004 C005 C006 -173.22(15) . . . . ?
C00B C004 C005 C00D 7.6(2) . . . . ?
C00B C00H C00K C00A 61.3(2) . . . . ?
C00D C005 C006 C007 -4.3(2) . . . . ?
C00D C005 C006 C008 175.44(15) . . . . ?
C00E C00C C00G C00D 53.43(19) . . . . ?
C00F O001 C007 C006 127.97(14) . . . . ?
C00F O001 C007 C00C -107.37(16) . . . . ?
C00G C00C C00E C00M 83.3(2) . . . . ?
C00I C00C C00E C00M -38.5(3) . . . . ?
C00I C00C C00G C00D 175.28(14) . . . . ?
C00J C00A C00K C00H -172.10(15) . . . . ?
C00L C00A C00K C00H 70.91(19) . . . . ?
